data_4035314
loop_
_publ_author_name
'Sivamuthuraman, Koilpitchai'
'Kesavan, Venkitasamy'

_publ_section_title
;
 Stereodivergent Synthesis of 3-Aminooxindole Derivatives Containing
 Vicinal Tetrasubstituted Stereocenters via the Mannich Reaction.
;
_journal_issue 16
_journal_name_full 'The Journal of organic chemistry'
_journal_page_first 8936
_journal_page_last 8952
_journal_paper_doi 10.1021/acs.joc.8b01020
_journal_volume 83
_journal_year 2018
_chemical_absolute_configuration ad
_chemical_formula_moiety 'C24 H23 Cl N2 O7'
_chemical_formula_sum 'C24 H23 Cl N2 O7'
_chemical_formula_weight 486.89
_space_group_crystal_system orthorhombic
_space_group_IT_number 19
_space_group_name_Hall 'P 2ac 2ab'
_space_group_name_H-M_alt 'P 21 21 21'
_atom_sites_solution_hydrogens mixed
_audit_creation_method SHELXL-2014/7
_cell_angle_alpha 90
_cell_angle_beta 90
_cell_angle_gamma 90
_cell_formula_units_Z 4
_cell_length_a 9.6537(4)
_cell_length_b 10.4079(4)
_cell_length_c 23.4500(9)
_cell_measurement_reflns_used 9994
_cell_measurement_temperature 293(2)
_cell_measurement_theta_max 27.15
_cell_measurement_theta_min 2.28
_cell_volume 2356.13(16)
_computing_cell_refinement 'APEX2/SAINT (Bruker, 2004)'
_computing_data_collection 'APEX2 (Bruker, 2004)'
_computing_data_reduction 'SAINT/XPREP (Bruker, 2004)'
_computing_molecular_graphics 'ORTEP3 (Farrugia, 1997) and Mercury (Bruno et al., 2002)'
_computing_publication_material 'SHELXL-2014/7 (Sheldrick, 2014)'
_computing_structure_refinement 'SHELXL-2014/7 (Sheldrick, 2014)'
_computing_structure_solution 'SIR92 (Altornare et al., 1993)'
_diffrn_ambient_temperature 293(2)
_diffrn_measured_fraction_theta_full 0.999
_diffrn_measured_fraction_theta_max 0.999
_diffrn_measurement_device_type 'Bruker axs kappa apex2 CCD Diffractometer'
_diffrn_measurement_method '\w and \f scan'
_diffrn_radiation_monochromator graphite
_diffrn_radiation_source 'fine-focus sealed tube'
_diffrn_radiation_type MoK\a
_diffrn_radiation_wavelength 0.71073
_diffrn_reflns_av_R_equivalents 0.0306
_diffrn_reflns_av_unetI/netI 0.0174
_diffrn_reflns_Laue_measured_fraction_full 0.999
_diffrn_reflns_Laue_measured_fraction_max 0.999
_diffrn_reflns_limit_h_max 11
_diffrn_reflns_limit_h_min -11
_diffrn_reflns_limit_k_max 12
_diffrn_reflns_limit_k_min -12
_diffrn_reflns_limit_l_max 27
_diffrn_reflns_limit_l_min -27
_diffrn_reflns_number 37643
_diffrn_reflns_point_group_measured_fraction_full 1.000
_diffrn_reflns_point_group_measured_fraction_max 1.000
_diffrn_reflns_theta_full 24.998
_diffrn_reflns_theta_max 24.998
_diffrn_reflns_theta_min 2.141
_exptl_absorpt_coefficient_mu 0.210
_exptl_absorpt_correction_T_max 0.745
_exptl_absorpt_correction_T_min 0.698
_exptl_absorpt_correction_type multi-scan
_exptl_absorpt_process_details 'SADABS (Bruker, 2004)'
_exptl_crystal_colour colourless
_exptl_crystal_density_diffrn 1.373
_exptl_crystal_description block
_exptl_crystal_F_000 1016
_exptl_crystal_size_max 0.250
_exptl_crystal_size_mid 0.200
_exptl_crystal_size_min 0.200
_refine_diff_density_max 0.199
_refine_diff_density_min -0.203
_refine_diff_density_rms 0.033
_refine_ls_abs_structure_details
; 
 Flack x determined using 1510 quotients [(I+)-(I-)]/[(I+)+(I-)] 
 (Parsons, Flack and Wagner, Acta Cryst. B69 (2013) 249-259). 
;
_refine_ls_abs_structure_Flack -0.012(16)
_refine_ls_extinction_coef 0.0056(11)
_refine_ls_extinction_expression Fc^*^=kFc[1+0.001xFc^2^\l^3^/sin(2\q)]^-1/4^
_refine_ls_extinction_method 'SHELXL-2014/7 (Sheldrick 2014'
_refine_ls_goodness_of_fit_ref 1.065
_refine_ls_hydrogen_treatment mixed
_refine_ls_matrix_type full
_refine_ls_number_parameters 312
_refine_ls_number_reflns 4143
_refine_ls_number_restraints 0
_refine_ls_restrained_S_all 1.065
_refine_ls_R_factor_all 0.0375
_refine_ls_R_factor_gt 0.0313
_refine_ls_shift/su_max 0.005
_refine_ls_shift/su_mean 0.001
_refine_ls_structure_factor_coef Fsqd
_refine_ls_weighting_details 'w=1/[\s^2^(Fo^2^)+(0.0465P)^2^+0.5482P] where P=(Fo^2^+2Fc^2^)/3'
_refine_ls_weighting_scheme calc
_refine_ls_wR_factor_gt 0.0824
_refine_ls_wR_factor_ref 0.0873
_reflns_Friedel_coverage 0.744
_reflns_Friedel_fraction_full 1.000
_reflns_Friedel_fraction_max 1.000
_reflns_number_gt 3754
_reflns_number_total 4143
_reflns_threshold_expression 'I > 2\s(I)'
_cod_data_source_file jo8b01020_si_003.cif
_cod_data_source_block 5CL
_cod_database_code 4035314
_shelx_shelxl_version_number 2014/7
_shelx_space_group_comment
; 
The symmetry employed for this shelxl refinement is uniquely defined 
by the following loop, which should always be used as a source of 
symmetry information in preference to the above space-group names. 
They are only intended as comments. 
;
_shelx_estimated_absorpt_t_min 0.949
_shelx_estimated_absorpt_t_max 0.959

loop_
_space_group_symop_operation_xyz
'x, y, z'
'-x+1/2, -y, z+1/2'
'x+1/2, -y+1/2, -z'
'-x, y+1/2, -z+1/2'

loop_
_atom_site_label
_atom_site_type_symbol
_atom_site_fract_x
_atom_site_fract_y
_atom_site_fract_z
_atom_site_U_iso_or_equiv
_atom_site_adp_type
_atom_site_occupancy
_atom_site_site_symmetry_order
_atom_site_calc_flag
_atom_site_refinement_flags_posn
_atom_site_refinement_flags_adp
C1 C 1.4186(3) -0.1514(3) 0.06587(12) 0.0433(7) Uani 1 1 d . .
C2 C 1.2825(3) -0.1867(3) 0.06670(13) 0.0389(7) Uani 1 1 d . .
H2 H 1.2563 -0.2727 0.0658 0.047 Uiso 1 1 calc R U
C3 C 1.1844(3) -0.0887(2) 0.06888(12) 0.0320(6) Uani 1 1 d . .
C4 C 1.2250(3) 0.0376(3) 0.06947(12) 0.0332(6) Uani 1 1 d . .
C5 C 1.3635(3) 0.0740(3) 0.06893(13) 0.0410(7) Uani 1 1 d . .
H5 H 1.3899 0.1599 0.0695 0.049 Uiso 1 1 calc R U
C6 C 1.4592(3) -0.0230(3) 0.06754(13) 0.0455(7) Uani 1 1 d . .
H6 H 1.5531 -0.0028 0.0677 0.055 Uiso 1 1 calc R U
C7 C 1.0336(3) -0.0917(2) 0.07269(11) 0.0312(6) Uani 1 1 d . .
C8 C 0.9909(2) 0.0536(2) 0.07005(12) 0.0288(5) Uani 1 1 d . .
C9 C 0.9207(3) 0.0820(3) 0.01262(12) 0.0342(6) Uani 1 1 d . .
C10 C 0.7191(4) 0.0522(4) -0.04252(14) 0.0562(9) Uani 1 1 d . .
H10A H 0.6308 0.0102 -0.0404 0.084 Uiso 1 1 calc R U
H10B H 0.7056 0.1429 -0.0474 0.084 Uiso 1 1 calc R U
H10C H 0.7703 0.0188 -0.0743 0.084 Uiso 1 1 calc R U
C11 C 0.9059(3) 0.1008(2) 0.12265(10) 0.0273(6) Uani 1 1 d . .
C12 C 1.0083(3) 0.0993(3) 0.17379(12) 0.0323(6) Uani 1 1 d . .
C13 C 0.9554(3) 0.3087(3) 0.15669(12) 0.0336(6) Uani 1 1 d . .
C14 C 0.9518(4) 0.4408(3) 0.16125(14) 0.0475(8) Uani 1 1 d . .
H14 H 1.0069 0.4841 0.1875 0.057 Uiso 1 1 calc R U
C15 C 0.8630(4) 0.5064(3) 0.12514(15) 0.0588(10) Uani 1 1 d . .
H15 H 0.8601 0.5957 0.1265 0.071 Uiso 1 1 calc R U
C16 C 0.7786(4) 0.4421(3) 0.08719(15) 0.0560(9) Uani 1 1 d . .
H16 H 0.7177 0.4881 0.0642 0.067 Uiso 1 1 calc R U
C17 C 0.7841(3) 0.3097(3) 0.08310(12) 0.0422(7) Uani 1 1 d . .
H17 H 0.7277 0.2663 0.0573 0.051 Uiso 1 1 calc R U
C18 C 0.8736(3) 0.2431(2) 0.11753(11) 0.0314(6) Uani 1 1 d . .
C19 C 1.1209(4) 0.2578(3) 0.23747(15) 0.0553(9) Uani 1 1 d . .
H19A H 1.1238 0.3497 0.2408 0.083 Uiso 1 1 calc R U
H19B H 1.0839 0.2216 0.2719 0.083 Uiso 1 1 calc R U
H19C H 1.2129 0.2256 0.2313 0.083 Uiso 1 1 calc R U
C20 C 0.7062(3) 0.0174(3) 0.17844(11) 0.0345(6) Uani 1 1 d . .
C21 C 0.6346(3) 0.1671(3) 0.25359(14) 0.0458(8) Uani 1 1 d . .
C22 C 0.6303(6) 0.0722(5) 0.30228(17) 0.0927(16) Uani 1 1 d . .
H22A H 0.5664 0.1018 0.3307 0.139 Uiso 1 1 calc R U
H22B H 0.6009 -0.0101 0.2883 0.139 Uiso 1 1 calc R U
H22C H 0.7210 0.0646 0.3187 0.139 Uiso 1 1 calc R U
C23 C 0.4958(4) 0.1872(5) 0.2266(2) 0.0967(18) Uani 1 1 d . .
H23A H 0.4313 0.2170 0.2548 0.145 Uiso 1 1 calc R U
H23B H 0.5035 0.2499 0.1968 0.145 Uiso 1 1 calc R U
H23C H 0.4633 0.1075 0.2109 0.145 Uiso 1 1 calc R U
C24 C 0.6963(5) 0.2934(4) 0.27179(18) 0.0730(12) Uani 1 1 d . .
H24A H 0.6390 0.3317 0.3006 0.110 Uiso 1 1 calc R U
H24B H 0.7875 0.2793 0.2869 0.110 Uiso 1 1 calc R U
H24C H 0.7018 0.3499 0.2395 0.110 Uiso 1 1 calc R U
N1 N 1.0334(2) 0.2222(2) 0.18968(10) 0.0357(5) Uani 1 1 d . .
N2 N 0.7905(2) 0.0150(2) 0.13144(10) 0.0316(5) Uani 1 1 d . .
O1 O 1.11841(18) 0.12397(16) 0.07060(8) 0.0345(4) Uani 1 1 d . .
O2 O 0.9546(2) -0.18022(18) 0.07612(10) 0.0431(5) Uani 1 1 d . .
O3 O 0.9733(3) 0.1417(2) -0.02446(10) 0.0565(6) Uani 1 1 d . .
O4 O 0.7959(2) 0.0290(2) 0.00981(8) 0.0425(5) Uani 1 1 d . .
O5 O 1.0567(2) 0.0030(2) 0.19457(9) 0.0463(5) Uani 1 1 d . .
O6 O 0.6214(2) -0.0641(2) 0.18776(9) 0.0487(6) Uani 1 1 d . .
O7 O 0.7332(2) 0.1211(2) 0.20985(9) 0.0447(5) Uani 1 1 d . .
Cl1 Cl 1.54752(9) -0.26858(10) 0.06427(4) 0.0669(3) Uani 1 1 d . .
H2A H 0.794(3) -0.059(3) 0.1157(13) 0.040(9) Uiso 1 1 d . .

loop_
_atom_site_aniso_label
_atom_site_aniso_U_11
_atom_site_aniso_U_22
_atom_site_aniso_U_33
_atom_site_aniso_U_23
_atom_site_aniso_U_13
_atom_site_aniso_U_12
C1 0.0355(16) 0.062(2) 0.0329(15) -0.0019(14) 0.0003(13) 0.0209(14)
C2 0.0429(16) 0.0370(15) 0.0369(15) -0.0032(13) 0.0009(13) 0.0108(13)
C3 0.0318(13) 0.0340(14) 0.0302(13) 0.0011(12) 0.0030(12) 0.0043(11)
C4 0.0304(14) 0.0371(15) 0.0320(14) 0.0030(12) 0.0044(12) 0.0042(11)
C5 0.0307(14) 0.0469(16) 0.0454(17) 0.0045(14) 0.0029(13) -0.0031(13)
C6 0.0285(14) 0.067(2) 0.0415(16) 0.0034(16) 0.0012(13) 0.0032(14)
C7 0.0345(14) 0.0273(13) 0.0318(14) 0.0006(11) 0.0041(12) 0.0025(12)
C8 0.0246(12) 0.0260(12) 0.0358(14) 0.0030(11) 0.0048(11) -0.0008(10)
C9 0.0353(15) 0.0333(14) 0.0339(15) 0.0005(12) 0.0079(12) 0.0087(12)
C10 0.058(2) 0.066(2) 0.0444(18) -0.0008(16) -0.0161(16) 0.0056(19)
C11 0.0260(13) 0.0274(13) 0.0285(13) 0.0004(10) 0.0011(10) 0.0003(11)
C12 0.0268(14) 0.0348(15) 0.0353(14) 0.0037(12) 0.0026(11) 0.0032(12)
C13 0.0323(14) 0.0315(14) 0.0369(14) 0.0011(11) 0.0016(12) 0.0015(12)
C14 0.059(2) 0.0316(15) 0.0522(18) -0.0065(13) -0.0034(16) -0.0040(15)
C15 0.091(3) 0.0271(16) 0.058(2) -0.0024(15) 0.002(2) 0.0111(18)
C16 0.079(2) 0.0427(18) 0.0467(18) 0.0028(14) -0.0095(17) 0.0255(18)
C17 0.0478(18) 0.0405(16) 0.0382(16) -0.0051(13) -0.0069(14) 0.0145(14)
C18 0.0317(14) 0.0290(13) 0.0335(14) 0.0005(11) 0.0026(11) 0.0054(12)
C19 0.0490(19) 0.057(2) 0.060(2) -0.0110(17) -0.0219(16) 0.0020(18)
C20 0.0314(15) 0.0377(15) 0.0344(15) -0.0003(12) 0.0019(12) 0.0017(13)
C21 0.0412(17) 0.0512(18) 0.0450(17) -0.0148(15) 0.0135(14) 0.0017(15)
C22 0.135(4) 0.093(3) 0.051(2) -0.006(2) 0.038(3) 0.001(3)
C23 0.051(2) 0.110(4) 0.129(4) -0.061(3) -0.013(3) 0.027(3)
C24 0.075(3) 0.071(3) 0.074(3) -0.038(2) 0.028(2) -0.019(2)
N1 0.0325(12) 0.0354(12) 0.0391(13) -0.0005(10) -0.0082(10) -0.0007(10)
N2 0.0300(12) 0.0311(13) 0.0338(12) -0.0056(10) 0.0062(10) -0.0039(10)
O1 0.0263(9) 0.0282(9) 0.0491(11) 0.0036(9) 0.0057(9) -0.0001(8)
O2 0.0402(11) 0.0281(10) 0.0609(13) -0.0009(9) 0.0096(10) -0.0043(9)
O3 0.0548(14) 0.0699(15) 0.0447(13) 0.0236(12) 0.0097(11) -0.0002(12)
O4 0.0406(12) 0.0523(13) 0.0344(10) 0.0045(9) -0.0052(9) -0.0029(10)
O5 0.0534(13) 0.0397(11) 0.0458(12) 0.0088(9) -0.0104(10) 0.0112(11)
O6 0.0471(12) 0.0465(12) 0.0525(13) -0.0041(10) 0.0195(11) -0.0142(11)
O7 0.0386(12) 0.0518(13) 0.0436(12) -0.0174(10) 0.0140(9) -0.0106(10)
Cl1 0.0520(5) 0.0853(6) 0.0635(5) -0.0115(5) -0.0026(4) 0.0404(5)

loop_
_atom_type_symbol
_atom_type_description
_atom_type_scat_dispersion_real
_atom_type_scat_dispersion_imag
_atom_type_scat_source
C C 0.0033 0.0016 'International Tables Vol C Tables 4.2.6.8 and 6.1.1.4'
H H 0.0000 0.0000 'International Tables Vol C Tables 4.2.6.8 and 6.1.1.4'
N N 0.0061 0.0033 'International Tables Vol C Tables 4.2.6.8 and 6.1.1.4'
O O 0.0106 0.0060 'International Tables Vol C Tables 4.2.6.8 and 6.1.1.4'
Cl Cl 0.1484 0.1585 'International Tables Vol C Tables 4.2.6.8 and 6.1.1.4'

loop_
_geom_angle_atom_site_label_1
_geom_angle_atom_site_label_2
_geom_angle_atom_site_label_3
_geom_angle
C2 C1 C6 121.9(3)
C2 C1 Cl1 120.0(3)
C6 C1 Cl1 118.1(2)
C1 C2 C3 117.3(3)
C1 C2 H2 121.4
C3 C2 H2 121.4
C4 C3 C2 120.5(3)
C4 C3 C7 107.8(2)
C2 C3 C7 131.7(3)
O1 C4 C3 114.5(2)
O1 C4 C5 123.0(2)
C3 C4 C5 122.4(2)
C6 C5 C4 116.6(3)
C6 C5 H5 121.7
C4 C5 H5 121.7
C5 C6 C1 121.2(3)
C5 C6 H6 119.4
C1 C6 H6 119.4
O2 C7 C3 130.9(2)
O2 C7 C8 125.2(2)
C3 C7 C8 103.9(2)
O1 C8 C9 106.8(2)
O1 C8 C11 106.5(2)
C9 C8 C11 113.6(2)
O1 C8 C7 105.44(19)
C9 C8 C7 109.6(2)
C11 C8 C7 114.2(2)
O3 C9 O4 124.8(3)
O3 C9 C8 123.8(3)
O4 C9 C8 111.4(2)
O4 C10 H10A 109.5
O4 C10 H10B 109.5
H10A C10 H10B 109.5
O4 C10 H10C 109.5
H10A C10 H10C 109.5
H10B C10 H10C 109.5
N2 C11 C18 117.2(2)
N2 C11 C12 112.0(2)
C18 C11 C12 101.6(2)
N2 C11 C8 108.9(2)
C18 C11 C8 110.6(2)
C12 C11 C8 105.8(2)
O5 C12 N1 127.1(3)
O5 C12 C11 124.4(2)
N1 C12 C11 108.5(2)
C14 C13 C18 121.7(3)
C14 C13 N1 127.5(3)
C18 C13 N1 110.7(2)
C13 C14 C15 117.4(3)
C13 C14 H14 121.3
C15 C14 H14 121.3
C16 C15 C14 121.4(3)
C16 C15 H15 119.3
C14 C15 H15 119.3
C15 C16 C17 120.4(3)
C15 C16 H16 119.8
C17 C16 H16 119.8
C18 C17 C16 119.1(3)
C18 C17 H17 120.4
C16 C17 H17 120.4
C17 C18 C13 120.0(2)
C17 C18 C11 132.0(3)
C13 C18 C11 108.1(2)
N1 C19 H19A 109.5
N1 C19 H19B 109.5
H19A C19 H19B 109.5
N1 C19 H19C 109.5
H19A C19 H19C 109.5
H19B C19 H19C 109.5
O6 C20 O7 127.3(3)
O6 C20 N2 122.6(3)
O7 C20 N2 110.1(2)
O7 C21 C23 109.2(3)
O7 C21 C24 103.0(2)
C23 C21 C24 110.6(3)
O7 C21 C22 109.3(3)
C23 C21 C22 112.8(4)
C24 C21 C22 111.6(3)
C21 C22 H22A 109.5
C21 C22 H22B 109.5
H22A C22 H22B 109.5
C21 C22 H22C 109.5
H22A C22 H22C 109.5
H22B C22 H22C 109.5
C21 C23 H23A 109.5
C21 C23 H23B 109.5
H23A C23 H23B 109.5
C21 C23 H23C 109.5
H23A C23 H23C 109.5
H23B C23 H23C 109.5
C21 C24 H24A 109.5
C21 C24 H24B 109.5
H24A C24 H24B 109.5
C21 C24 H24C 109.5
H24A C24 H24C 109.5
H24B C24 H24C 109.5
C12 N1 C13 110.9(2)
C12 N1 C19 123.9(2)
C13 N1 C19 125.0(2)
C20 N2 C11 124.2(2)
C20 N2 H2A 113(2)
C11 N2 H2A 118(2)
C4 O1 C8 108.09(18)
C9 O4 C10 115.9(2)
C20 O7 C21 121.3(2)

loop_
_geom_bond_atom_site_label_1
_geom_bond_atom_site_label_2
_geom_bond_distance
C1 C2 1.364(4)
C1 C6 1.394(5)
C1 Cl1 1.743(3)
C2 C3 1.393(4)
C2 H2 0.9300
C3 C4 1.372(4)
C3 C7 1.458(4)
C4 O1 1.367(3)
C4 C5 1.390(4)
C5 C6 1.369(4)
C5 H5 0.9300
C6 H6 0.9300
C7 O2 1.199(3)
C7 C8 1.569(3)
C8 O1 1.433(3)
C8 C9 1.536(4)
C8 C11 1.561(3)
C9 O3 1.183(3)
C9 O4 1.327(3)
C10 O4 1.454(4)
C10 H10A 0.9600
C10 H10B 0.9600
C10 H10C 0.9600
C11 N2 1.443(3)
C11 C18 1.518(4)
C11 C12 1.554(4)
C12 O5 1.208(3)
C12 N1 1.354(4)
C13 C14 1.380(4)
C13 C18 1.390(4)
C13 N1 1.405(3)
C14 C15 1.385(5)
C14 H14 0.9300
C15 C16 1.379(5)
C15 H15 0.9300
C16 C17 1.382(4)
C16 H16 0.9300
C17 C18 1.371(4)
C17 H17 0.9300
C19 N1 1.451(4)
C19 H19A 0.9600
C19 H19B 0.9600
C19 H19C 0.9600
C20 O6 1.199(3)
C20 O7 1.333(3)
C20 N2 1.370(4)
C21 O7 1.479(3)
C21 C23 1.497(5)
C21 C24 1.506(5)
C21 C22 1.510(5)
C22 H22A 0.9600
C22 H22B 0.9600
C22 H22C 0.9600
C23 H23A 0.9600
C23 H23B 0.9600
C23 H23C 0.9600
C24 H24A 0.9600
C24 H24B 0.9600
C24 H24C 0.9600
N2 H2A 0.86(3)

loop_
_geom_hbond_atom_site_label_D
_geom_hbond_atom_site_label_H
_geom_hbond_atom_site_label_A
_geom_hbond_distance_DH
_geom_hbond_distance_HA
_geom_hbond_distance_DA
_geom_hbond_angle_DHA
_geom_hbond_site_symmetry_A
C5 H5 O3 0.93 2.45 3.312(4) 153.2 3
C10 H10B O1 0.96 2.62 3.569(4) 167.8 3_455
C22 H22B O6 0.96 2.43 3.038(5) 120.9 .
C23 H23C O6 0.96 2.41 3.023(5) 121.3 .
N2 H2A O2 0.86(3) 2.20(3) 2.885(3) 136(3) .

loop_
_geom_torsion_atom_site_label_1
_geom_torsion_atom_site_label_2
_geom_torsion_atom_site_label_3
_geom_torsion_atom_site_label_4
_geom_torsion
C6 C1 C2 C3 0.5(5)
Cl1 C1 C2 C3 179.0(2)
C1 C2 C3 C4 0.7(4)
C1 C2 C3 C7 -177.0(3)
C2 C3 C4 O1 178.9(2)
C7 C3 C4 O1 -2.9(3)
C2 C3 C4 C5 -1.1(4)
C7 C3 C4 C5 177.1(3)
O1 C4 C5 C6 -179.7(3)
C3 C4 C5 C6 0.2(4)
C4 C5 C6 C1 1.0(4)
C2 C1 C6 C5 -1.4(5)
Cl1 C1 C6 C5 -179.9(2)
C4 C3 C7 O2 -176.2(3)
C2 C3 C7 O2 1.7(6)
C4 C3 C7 C8 4.9(3)
C2 C3 C7 C8 -177.1(3)
O2 C7 C8 O1 175.7(3)
C3 C7 C8 O1 -5.3(3)
O2 C7 C8 C9 -69.7(3)
C3 C7 C8 C9 109.3(2)
O2 C7 C8 C11 59.2(4)
C3 C7 C8 C11 -121.9(2)
O1 C8 C9 O3 6.2(4)
C11 C8 C9 O3 123.3(3)
C7 C8 C9 O3 -107.5(3)
O1 C8 C9 O4 -175.0(2)
C11 C8 C9 O4 -57.9(3)
C7 C8 C9 O4 71.3(3)
O1 C8 C11 N2 -167.86(19)
C9 C8 C11 N2 74.9(3)
C7 C8 C11 N2 -51.9(3)
O1 C8 C11 C18 62.0(3)
C9 C8 C11 C18 -55.3(3)
C7 C8 C11 C18 177.9(2)
O1 C8 C11 C12 -47.3(2)
C9 C8 C11 C12 -164.5(2)
C7 C8 C11 C12 68.7(3)
N2 C11 C12 O5 50.7(3)
C18 C11 C12 O5 176.6(3)
C8 C11 C12 O5 -67.8(3)
N2 C11 C12 N1 -130.0(2)
C18 C11 C12 N1 -4.1(3)
C8 C11 C12 N1 111.5(2)
C18 C13 C14 C15 0.0(5)
N1 C13 C14 C15 -177.8(3)
C13 C14 C15 C16 1.7(6)
C14 C15 C16 C17 -2.0(6)
C15 C16 C17 C18 0.5(6)
C16 C17 C18 C13 1.3(5)
C16 C17 C18 C11 -178.7(3)
C14 C13 C18 C17 -1.5(5)
N1 C13 C18 C17 176.7(3)
C14 C13 C18 C11 178.4(3)
N1 C13 C18 C11 -3.4(3)
N2 C11 C18 C17 -53.2(4)
C12 C11 C18 C17 -175.6(3)
C8 C11 C18 C17 72.4(4)
N2 C11 C18 C13 126.8(2)
C12 C11 C18 C13 4.4(3)
C8 C11 C18 C13 -107.6(2)
O5 C12 N1 C13 -178.3(3)
C11 C12 N1 C13 2.4(3)
O5 C12 N1 C19 -2.9(5)
C11 C12 N1 C19 177.8(3)
C14 C13 N1 C12 178.7(3)
C18 C13 N1 C12 0.6(3)
C14 C13 N1 C19 3.3(5)
C18 C13 N1 C19 -174.8(3)
O6 C20 N2 C11 -171.2(3)
O7 C20 N2 C11 9.3(4)
C18 C11 N2 C20 -63.1(3)
C12 C11 N2 C20 53.7(3)
C8 C11 N2 C20 170.4(2)
C3 C4 O1 C8 -0.8(3)
C5 C4 O1 C8 179.2(3)
C9 C8 O1 C4 -112.7(2)
C11 C8 O1 C4 125.6(2)
C7 C8 O1 C4 3.8(3)
O3 C9 O4 C10 -2.4(4)
C8 C9 O4 C10 178.8(2)
O6 C20 O7 C21 -16.4(5)
N2 C20 O7 C21 163.0(3)
C23 C21 O7 C20 -54.8(4)
C24 C21 O7 C20 -172.3(3)
C22 C21 O7 C20 69.0(4)
